data_7135279
loop_
_publ_author_name
'Samantaray, Swati'
'Saha, Sharajit'
'Punniyamurthy, Tharmalingam'

_publ_section_title
;
 Rh-catalyzed chemodivergent [4+1]-annulation/allylation of sulfoxonium
 ylides with \a-methylene-\b-lactones: access to \a-indanonyl/\a-benzyl
 acrylates
;
_journal_name_full 'Chemical Communications'
_journal_paper_doi 10.1039/D5CC05716G
_journal_year 2026
_chemical_formula_moiety 'C26 H32 O4 S'
_chemical_formula_sum 'C26 H32 O4 S'
_chemical_formula_weight 440.57
_space_group_crystal_system monoclinic
_space_group_IT_number 14
_space_group_name_Hall '-P 2ybc'
_space_group_name_H-M_alt 'P 1 21/c 1'
_atom_sites_solution_hydrogens geom
_atom_sites_solution_primary iterative
_audit_creation_date 2025-01-29
_audit_creation_method
;
Olex2 1.5-alpha
(compiled 2023.11.24 svn.r209d9fb2 for OlexSys, GUI svn.r6869)
;
_audit_update_record
;
2025-01-30 deposited with the CCDC.	2025-12-02 downloaded from the CCDC.
;
_cell_angle_alpha 90
_cell_angle_beta 105.207(2)
_cell_angle_gamma 90
_cell_formula_units_Z 4
_cell_length_a 21.4284(15)
_cell_length_b 10.2324(7)
_cell_length_c 11.5649(8)
_cell_measurement_reflns_used 9979
_cell_measurement_temperature 295(2)
_cell_measurement_theta_max 25.04
_cell_measurement_theta_min 2.22
_cell_volume 2447.0(3)
_computing_cell_refinement 'SAINT V8.40B (?, 2016)'
_computing_data_collection 'Bruker APEX2'
_computing_data_reduction 'SAINT V8.40B (?, 2016)'
_computing_molecular_graphics 'Olex2 1.5-alpha (Dolomanov et al., 2009)'
_computing_publication_material 'Olex2 1.5-alpha (Dolomanov et al., 2009)'
_computing_structure_refinement 'SHELXL 2018/3 (Sheldrick, 2015)'
_computing_structure_solution 'olex2.solve 1.5-alpha (Bourhis et al., 2015)'
_diffrn_ambient_temperature 295.00
_diffrn_measured_fraction_theta_full 0.999
_diffrn_measured_fraction_theta_max 0.999
_diffrn_measurement_device_type 'Bruker APEX-II CCD'
_diffrn_measurement_method '\f and \w scans'
_diffrn_radiation_type MoK\a
_diffrn_radiation_wavelength 0.71073
_diffrn_reflns_av_R_equivalents 0.0804
_diffrn_reflns_av_unetI/netI 0.0548
_diffrn_reflns_Laue_measured_fraction_full 0.999
_diffrn_reflns_Laue_measured_fraction_max 0.999
_diffrn_reflns_limit_h_max 25
_diffrn_reflns_limit_h_min -25
_diffrn_reflns_limit_k_max 12
_diffrn_reflns_limit_k_min -12
_diffrn_reflns_limit_l_max 13
_diffrn_reflns_limit_l_min -13
_diffrn_reflns_number 46557
_diffrn_reflns_point_group_measured_fraction_full 0.999
_diffrn_reflns_point_group_measured_fraction_max 0.999
_diffrn_reflns_theta_full 24.999
_diffrn_reflns_theta_max 24.999
_diffrn_reflns_theta_min 1.970
_diffrn_source_current 1.4
_diffrn_source_power 0.07
_diffrn_source_voltage 50.0
_diffrn_standards_number 0
_exptl_absorpt_coefficient_mu 0.160
_exptl_absorpt_correction_T_max 0.7452
_exptl_absorpt_correction_T_min 0.6817
_exptl_absorpt_correction_type none
_exptl_absorpt_process_details
;
SADABS-2016/2 (Bruker,2016/2) was used for absorption correction.
wR2(int) was 0.1185 before and 0.0738 after correction.
The Ratio of minimum to maximum transmission is 0.9148.
The \l/2 correction factor is Not present.
;
_exptl_crystal_colour 'light yellow'
_exptl_crystal_colour_modifier light
_exptl_crystal_colour_primary yellow
_exptl_crystal_density_diffrn 1.196
_exptl_crystal_description block
_exptl_crystal_F_000 944
_exptl_crystal_size_max 0.39
_exptl_crystal_size_mid 0.35
_exptl_crystal_size_min 0.31
_exptl_transmission_factor_max 0.7452
_exptl_transmission_factor_min 0.6817
_refine_diff_density_max 0.328
_refine_diff_density_min -0.229
_refine_diff_density_rms 0.051
_refine_ls_extinction_method none
_refine_ls_goodness_of_fit_ref 1.174
_refine_ls_hydrogen_treatment constr
_refine_ls_matrix_type full
_refine_ls_number_parameters 286
_refine_ls_number_reflns 4301
_refine_ls_number_restraints 0
_refine_ls_restrained_S_all 1.174
_refine_ls_R_factor_all 0.1380
_refine_ls_R_factor_gt 0.0774
_refine_ls_shift/su_max 0.000
_refine_ls_shift/su_mean 0.000
_refine_ls_structure_factor_coef Fsqd
_refine_ls_weighting_details 'w=1/[\s^2^(Fo^2^)+(0.0171P)^2^+4.1986P] where P=(Fo^2^+2Fc^2^)/3'
_refine_ls_weighting_scheme calc
_refine_ls_wR_factor_gt 0.1257
_refine_ls_wR_factor_ref 0.1575
_reflns_Friedel_coverage 0.000
_reflns_number_gt 2704
_reflns_number_total 4301
_reflns_threshold_expression 'I > 2\s(I)'
_cod_data_source_file d5cc05716g2.cif
_cod_data_source_block ss_427_t_0ma_a
_cod_database_code 7135279
_shelx_shelxl_version_number 2018/3
_shelx_space_group_comment
;
The symmetry employed for this shelxl refinement is uniquely defined
by the following loop, which should always be used as a source of
symmetry information in preference to the above space-group names.
They are only intended as comments.
;
_shelx_estimated_absorpt_t_max 0.952
_shelx_estimated_absorpt_t_min 0.940
_olex2_refinement_description
;
1. Fixed Uiso
 At 1.2 times of:
  All C(H) groups, All C(H,H) groups
 At 1.5 times of:
  All C(H,H,H) groups, All O(H) groups
2.a Secondary CH2 refined with riding coordinates:
 C7(H7A,H7B), C8(H8A,H8B), C12(H12A,H12B)
2.b Aromatic/amide H refined with riding coordinates:
 C2(H2A), C3(H3), C4(H4), C5(H5), C6(H6), C9(H9), C14(H14), C16(H16), C17(H17),
  C22(H22)
2.c Idealised Me refined as rotating group:
 C20(H20A,H20B,H20C), C23(H23A,H23B,H23C), C24(H24A,H24B,H24C), C25(H25A,H25B,
 H25C), C26(H26A,H26B,H26C)
2.d Idealised tetrahedral OH refined as rotating group:
 O2(H2)
;
_olex2_submission_special_instructions 'No special instructions were received'

loop_
_space_group_symop_operation_xyz
'x, y, z'
'-x, y+1/2, -z+1/2'
'-x, -y, -z'
'x, -y-1/2, z-1/2'

loop_
_atom_site_label
_atom_site_type_symbol
_atom_site_fract_x
_atom_site_fract_y
_atom_site_fract_z
_atom_site_U_iso_or_equiv
_atom_site_adp_type
_atom_site_occupancy
_atom_site_site_symmetry_order
_atom_site_calc_flag
_atom_site_refinement_flags_posn
_atom_site_refinement_flags_adp
_atom_site_refinement_flags_occupancy
_atom_site_disorder_assembly
_atom_site_disorder_group
S1 S 0.52068(5) 0.46719(11) 0.77609(9) 0.0469(3) Uani 1 1 d . . . . .
O1 O 0.36586(17) 0.8156(4) 0.4308(3) 0.0894(12) Uani 1 1 d . . . . .
O2 O 0.28492(15) 0.9009(3) 0.2932(3) 0.0681(9) Uani 1 1 d . . . . .
H2 H 0.314158 0.927676 0.265784 0.102 Uiso 1 1 calc R U . . .
O3 O 0.53453(16) 0.5958(3) 0.8277(3) 0.0754(10) Uani 1 1 d . . . . .
O4 O 0.38137(13) 0.5070(3) 0.7146(2) 0.0615(9) Uani 1 1 d . . . . .
C1 C 0.0745(2) 0.7104(6) 0.5768(5) 0.0705(14) Uani 1 1 d . . . . .
C2 C 0.0837(3) 0.5856(6) 0.6219(5) 0.0856(17) Uani 1 1 d . . . . .
H2A H 0.121105 0.540650 0.619959 0.103 Uiso 1 1 calc R U . . .
C3 C 0.0388(3) 0.5253(7) 0.6699(6) 0.104(2) Uani 1 1 d . . . . .
H3 H 0.046070 0.440972 0.700293 0.125 Uiso 1 1 calc R U . . .
C4 C -0.0160(4) 0.5893(9) 0.6726(6) 0.111(2) Uani 1 1 d . . . . .
H4 H -0.046383 0.549165 0.705420 0.133 Uiso 1 1 calc R U . . .
C5 C -0.0267(3) 0.7113(8) 0.6277(6) 0.107(2) Uani 1 1 d . . . . .
H5 H -0.064494 0.754902 0.629507 0.128 Uiso 1 1 calc R U . . .
C6 C 0.0181(3) 0.7719(6) 0.5792(5) 0.0929(18) Uani 1 1 d . . . . .
H6 H 0.009881 0.855657 0.547612 0.111 Uiso 1 1 calc R U . . .
C7 C 0.1266(3) 0.7787(5) 0.5312(5) 0.0850(17) Uani 1 1 d . . . . .
H7A H 0.111996 0.866477 0.506282 0.102 Uiso 1 1 calc R U . . .
H7B H 0.165328 0.786159 0.596843 0.102 Uiso 1 1 calc R U . . .
C8 C 0.1434(2) 0.7116(5) 0.4297(5) 0.0728(14) Uani 1 1 d . . . . .
H8A H 0.105681 0.709045 0.361609 0.087 Uiso 1 1 calc R U . . .
H8B H 0.156028 0.622207 0.452373 0.087 Uiso 1 1 calc R U . . .
C9 C 0.1978(2) 0.7796(4) 0.3938(4) 0.0546(12) Uani 1 1 d . . . . .
H9 H 0.186413 0.849911 0.341546 0.066 Uiso 1 1 calc R U . . .
C10 C 0.2598(2) 0.7503(4) 0.4282(3) 0.0393(9) Uani 1 1 d . . . . .
C11 C 0.3090(2) 0.8254(4) 0.3847(4) 0.0497(11) Uani 1 1 d . . . . .
C12 C 0.2890(2) 0.6435(4) 0.5146(3) 0.0509(11) Uani 1 1 d . . . . .
H12A H 0.259270 0.622136 0.562204 0.061 Uiso 1 1 calc R U . . .
H12B H 0.328513 0.675948 0.568760 0.061 Uiso 1 1 calc R U . . .
C13 C 0.30449(19) 0.5192(4) 0.4553(3) 0.0405(10) Uani 1 1 d . . . . .
C14 C 0.26402(19) 0.4799(4) 0.3470(3) 0.0429(10) Uani 1 1 d . . . . .
H14 H 0.229648 0.534052 0.310444 0.051 Uiso 1 1 calc R U . . .
C15 C 0.27185(19) 0.3637(4) 0.2895(4) 0.0438(10) Uani 1 1 d . . . . .
C16 C 0.3248(2) 0.2879(4) 0.3442(4) 0.0559(12) Uani 1 1 d . . . . .
H16 H 0.332334 0.210217 0.308351 0.067 Uiso 1 1 calc R U . . .
C17 C 0.3667(2) 0.3257(4) 0.4511(4) 0.0532(11) Uani 1 1 d . . . . .
H17 H 0.402027 0.272919 0.485500 0.064 Uiso 1 1 calc R U . . .
C18 C 0.35756(19) 0.4407(4) 0.5089(3) 0.0413(10) Uani 1 1 d . . . . .
C19 C 0.2242(2) 0.3264(4) 0.1712(4) 0.0536(11) Uani 1 1 d . . . . .
C20 C 0.1553(2) 0.3570(6) 0.1742(5) 0.103(2) Uani 1 1 d . . . . .
H20A H 0.126186 0.335446 0.098299 0.154 Uiso 1 1 calc R U . . .
H20B H 0.151647 0.448418 0.190119 0.154 Uiso 1 1 calc R U . . .
H20C H 0.144444 0.306588 0.236237 0.154 Uiso 1 1 calc R U . . .
C21 C 0.4030(2) 0.4712(4) 0.6283(3) 0.0435(10) Uani 1 1 d . . . . .
C22 C 0.4687(2) 0.4541(4) 0.6410(3) 0.0474(11) Uani 1 1 d . . . . .
H22 H 0.483724 0.435395 0.574298 0.057 Uiso 1 1 calc R U . . .
C23 C 0.2279(3) 0.1822(5) 0.1413(5) 0.0902(18) Uani 1 1 d . . . . .
H23A H 0.196483 0.163184 0.067221 0.135 Uiso 1 1 calc R U . . .
H23B H 0.219064 0.130123 0.204248 0.135 Uiso 1 1 calc R U . . .
H23C H 0.270366 0.162244 0.133509 0.135 Uiso 1 1 calc R U . . .
C24 C 0.2408(3) 0.4064(6) 0.0711(4) 0.100(2) Uani 1 1 d . . . . .
H24A H 0.209099 0.390113 -0.003161 0.149 Uiso 1 1 calc R U . . .
H24B H 0.282770 0.381516 0.063723 0.149 Uiso 1 1 calc R U . . .
H24C H 0.240900 0.497740 0.090231 0.149 Uiso 1 1 calc R U . . .
C25 C 0.5913(2) 0.3915(5) 0.7590(4) 0.0708(15) Uani 1 1 d . . . . .
H25A H 0.582101 0.302102 0.735555 0.106 Uiso 1 1 calc R U . . .
H25B H 0.624080 0.394677 0.833626 0.106 Uiso 1 1 calc R U . . .
H25C H 0.606247 0.436454 0.698499 0.106 Uiso 1 1 calc R U . . .
C26 C 0.4955(2) 0.3659(4) 0.8789(3) 0.0568(12) Uani 1 1 d . . . . .
H26A H 0.490152 0.278074 0.848668 0.085 Uiso 1 1 calc R U . . .
H26B H 0.455165 0.397296 0.889409 0.085 Uiso 1 1 calc R U . . .
H26C H 0.527598 0.367183 0.954482 0.085 Uiso 1 1 calc R U . . .

loop_
_atom_site_aniso_label
_atom_site_aniso_U_11
_atom_site_aniso_U_22
_atom_site_aniso_U_33
_atom_site_aniso_U_23
_atom_site_aniso_U_13
_atom_site_aniso_U_12
S1 0.0499(7) 0.0455(6) 0.0480(6) 0.0019(5) 0.0174(5) -0.0017(5)
O1 0.054(2) 0.123(3) 0.088(3) 0.026(2) 0.012(2) -0.008(2)
O2 0.074(2) 0.071(2) 0.063(2) 0.0216(18) 0.0268(18) -0.0005(19)
O3 0.093(3) 0.0463(19) 0.082(2) -0.0089(17) 0.0143(19) -0.0145(18)
O4 0.0591(19) 0.085(2) 0.0431(17) -0.0071(16) 0.0190(15) 0.0201(17)
C1 0.064(3) 0.080(4) 0.075(3) -0.003(3) 0.032(3) 0.000(3)
C2 0.083(4) 0.085(4) 0.099(4) 0.005(4) 0.043(3) 0.006(3)
C3 0.120(6) 0.096(5) 0.111(5) 0.010(4) 0.055(4) -0.007(5)
C4 0.096(5) 0.132(7) 0.121(6) -0.019(5) 0.059(5) -0.038(5)
C5 0.069(4) 0.140(7) 0.126(6) -0.016(5) 0.051(4) 0.004(5)
C6 0.073(4) 0.102(5) 0.112(5) 0.007(4) 0.041(4) 0.015(4)
C7 0.094(4) 0.074(4) 0.103(4) -0.003(3) 0.055(4) 0.001(3)
C8 0.072(3) 0.066(3) 0.087(4) -0.009(3) 0.032(3) -0.004(3)
C9 0.057(3) 0.043(3) 0.068(3) 0.000(2) 0.024(2) 0.001(2)
C10 0.048(3) 0.031(2) 0.041(2) -0.0013(18) 0.018(2) 0.0029(19)
C11 0.061(3) 0.042(3) 0.047(3) -0.004(2) 0.015(2) 0.002(2)
C12 0.066(3) 0.045(3) 0.045(2) 0.001(2) 0.020(2) 0.009(2)
C13 0.049(2) 0.036(2) 0.042(2) -0.0013(19) 0.021(2) 0.003(2)
C14 0.048(2) 0.038(2) 0.045(2) 0.0039(19) 0.017(2) 0.007(2)
C15 0.046(3) 0.041(2) 0.048(2) -0.002(2) 0.020(2) 0.001(2)
C16 0.068(3) 0.044(3) 0.056(3) -0.012(2) 0.016(3) 0.015(2)
C17 0.051(3) 0.053(3) 0.055(3) -0.004(2) 0.014(2) 0.017(2)
C18 0.045(2) 0.042(2) 0.042(2) 0.0032(19) 0.020(2) 0.007(2)
C19 0.058(3) 0.047(3) 0.055(3) -0.007(2) 0.013(2) 0.005(2)
C20 0.062(4) 0.125(5) 0.111(5) -0.043(4) 0.006(3) -0.001(4)
C21 0.053(3) 0.036(2) 0.045(2) 0.0044(19) 0.019(2) 0.008(2)
C22 0.057(3) 0.053(3) 0.037(2) 0.003(2) 0.020(2) 0.006(2)
C23 0.096(4) 0.061(3) 0.096(4) -0.026(3) -0.006(3) 0.003(3)
C24 0.131(5) 0.106(5) 0.056(3) 0.001(3) 0.013(3) -0.021(4)
C25 0.050(3) 0.102(4) 0.063(3) 0.009(3) 0.020(2) 0.010(3)
C26 0.059(3) 0.068(3) 0.044(3) 0.011(2) 0.015(2) -0.008(2)

loop_
_atom_type_symbol
_atom_type_description
_atom_type_scat_dispersion_real
_atom_type_scat_dispersion_imag
_atom_type_scat_source
C C 0.0033 0.0016 'International Tables Vol C Tables 4.2.6.8 and 6.1.1.4'
H H 0.0000 0.0000 'International Tables Vol C Tables 4.2.6.8 and 6.1.1.4'
O O 0.0106 0.0060 'International Tables Vol C Tables 4.2.6.8 and 6.1.1.4'
S S 0.1246 0.1234 'International Tables Vol C Tables 4.2.6.8 and 6.1.1.4'

loop_
_geom_angle_atom_site_label_1
_geom_angle_atom_site_label_2
_geom_angle_atom_site_label_3
_geom_angle
_geom_angle_site_symmetry_1
_geom_angle_site_symmetry_3
_geom_angle_publ_flag
O3 S1 C22 118.3(2) . . ?
O3 S1 C25 111.0(2) . . ?
O3 S1 C26 108.8(2) . . ?
C22 S1 C25 104.0(2) . . ?
C22 S1 C26 109.7(2) . . ?
C25 S1 C26 104.0(2) . . ?
C11 O2 H2 109.5 . . ?
C2 C1 C7 120.9(5) . . ?
C6 C1 C2 117.2(5) . . ?
C6 C1 C7 121.8(5) . . ?
C1 C2 H2A 119.2 . . ?
C1 C2 C3 121.6(6) . . ?
C3 C2 H2A 119.2 . . ?
C2 C3 H3 120.1 . . ?
C4 C3 C2 119.8(7) . . ?
C4 C3 H3 120.1 . . ?
C3 C4 H4 120.0 . . ?
C5 C4 C3 120.0(7) . . ?
C5 C4 H4 120.0 . . ?
C4 C5 H5 119.8 . . ?
C4 C5 C6 120.5(6) . . ?
C6 C5 H5 119.8 . . ?
C1 C6 C5 120.9(6) . . ?
C1 C6 H6 119.5 . . ?
C5 C6 H6 119.5 . . ?
C1 C7 H7A 108.6 . . ?
C1 C7 H7B 108.6 . . ?
H7A C7 H7B 107.6 . . ?
C8 C7 C1 114.5(4) . . ?
C8 C7 H7A 108.6 . . ?
C8 C7 H7B 108.6 . . ?
C7 C8 H8A 109.3 . . ?
C7 C8 H8B 109.3 . . ?
C7 C8 C9 111.8(4) . . ?
H8A C8 H8B 107.9 . . ?
C9 C8 H8A 109.3 . . ?
C9 C8 H8B 109.3 . . ?
C8 C9 H9 116.4 . . ?
C10 C9 C8 127.1(4) . . ?
C10 C9 H9 116.4 . . ?
C9 C10 C11 121.7(4) . . ?
C9 C10 C12 125.3(4) . . ?
C11 C10 C12 113.0(4) . . ?
O1 C11 O2 123.3(4) . . ?
O1 C11 C10 122.1(4) . . ?
O2 C11 C10 114.6(4) . . ?
C10 C12 H12A 108.7 . . ?
C10 C12 H12B 108.7 . . ?
C10 C12 C13 114.2(3) . . ?
H12A C12 H12B 107.6 . . ?
C13 C12 H12A 108.7 . . ?
C13 C12 H12B 108.7 . . ?
C14 C13 C12 119.5(4) . . ?
C14 C13 C18 118.6(3) . . ?
C18 C13 C12 121.9(4) . . ?
C13 C14 H14 118.2 . . ?
C13 C14 C15 123.7(4) . . ?
C15 C14 H14 118.2 . . ?
C14 C15 C19 120.4(4) . . ?
C16 C15 C14 116.5(4) . . ?
C16 C15 C19 123.1(4) . . ?
C15 C16 H16 119.5 . . ?
C17 C16 C15 121.1(4) . . ?
C17 C16 H16 119.5 . . ?
C16 C17 H17 119.1 . . ?
C16 C17 C18 121.8(4) . . ?
C18 C17 H17 119.1 . . ?
C13 C18 C21 123.0(3) . . ?
C17 C18 C13 118.3(4) . . ?
C17 C18 C21 118.6(4) . . ?
C15 C19 C24 108.1(4) . . ?
C20 C19 C15 110.7(4) . . ?
C20 C19 C23 108.2(4) . . ?
C20 C19 C24 109.0(4) . . ?
C23 C19 C15 112.6(4) . . ?
C23 C19 C24 108.1(4) . . ?
C19 C20 H20A 109.5 . . ?
C19 C20 H20B 109.5 . . ?
C19 C20 H20C 109.5 . . ?
H20A C20 H20B 109.5 . . ?
H20A C20 H20C 109.5 . . ?
H20B C20 H20C 109.5 . . ?
O4 C21 C18 120.3(4) . . ?
O4 C21 C22 121.8(4) . . ?
C22 C21 C18 117.8(3) . . ?
S1 C22 H22 120.1 . . ?
C21 C22 S1 119.8(3) . . ?
C21 C22 H22 120.1 . . ?
C19 C23 H23A 109.5 . . ?
C19 C23 H23B 109.5 . . ?
C19 C23 H23C 109.5 . . ?
H23A C23 H23B 109.5 . . ?
H23A C23 H23C 109.5 . . ?
H23B C23 H23C 109.5 . . ?
C19 C24 H24A 109.5 . . ?
C19 C24 H24B 109.5 . . ?
C19 C24 H24C 109.5 . . ?
H24A C24 H24B 109.5 . . ?
H24A C24 H24C 109.5 . . ?
H24B C24 H24C 109.5 . . ?
S1 C25 H25A 109.5 . . ?
S1 C25 H25B 109.5 . . ?
S1 C25 H25C 109.5 . . ?
H25A C25 H25B 109.5 . . ?
H25A C25 H25C 109.5 . . ?
H25B C25 H25C 109.5 . . ?
S1 C26 H26A 109.5 . . ?
S1 C26 H26B 109.5 . . ?
S1 C26 H26C 109.5 . . ?
H26A C26 H26B 109.5 . . ?
H26A C26 H26C 109.5 . . ?
H26B C26 H26C 109.5 . . ?

loop_
_geom_bond_atom_site_label_1
_geom_bond_atom_site_label_2
_geom_bond_distance
_geom_bond_site_symmetry_2
_geom_bond_publ_flag
S1 O3 1.443(3) . ?
S1 C22 1.670(4) . ?
S1 C25 1.756(4) . ?
S1 C26 1.765(4) . ?
O1 C11 1.200(5) . ?
O2 H2 0.8200 . ?
O2 C11 1.303(5) . ?
O4 C21 1.260(4) . ?
C1 C2 1.374(7) . ?
C1 C6 1.370(7) . ?
C1 C7 1.522(7) . ?
C2 H2A 0.9300 . ?
C2 C3 1.376(7) . ?
C3 H3 0.9300 . ?
C3 C4 1.352(8) . ?
C4 H4 0.9300 . ?
C4 C5 1.348(9) . ?
C5 H5 0.9300 . ?
C5 C6 1.380(8) . ?
C6 H6 0.9300 . ?
C7 H7A 0.9700 . ?
C7 H7B 0.9700 . ?
C7 C8 1.484(6) . ?
C8 H8A 0.9700 . ?
C8 H8B 0.9700 . ?
C8 C9 1.506(6) . ?
C9 H9 0.9300 . ?
C9 C10 1.318(5) . ?
C10 C11 1.492(6) . ?
C10 C12 1.502(5) . ?
C12 H12A 0.9700 . ?
C12 H12B 0.9700 . ?
C12 C13 1.522(5) . ?
C13 C14 1.383(5) . ?
C13 C18 1.398(5) . ?
C14 H14 0.9300 . ?
C14 C15 1.394(5) . ?
C15 C16 1.383(5) . ?
C15 C19 1.525(6) . ?
C16 H16 0.9300 . ?
C16 C17 1.378(6) . ?
C17 H17 0.9300 . ?
C17 C18 1.392(5) . ?
C18 C21 1.499(5) . ?
C19 C20 1.520(6) . ?
C19 C23 1.522(6) . ?
C19 C24 1.533(6) . ?
C20 H20A 0.9600 . ?
C20 H20B 0.9600 . ?
C20 H20C 0.9600 . ?
C21 C22 1.387(5) . ?
C22 H22 0.9300 . ?
C23 H23A 0.9600 . ?
C23 H23B 0.9600 . ?
C23 H23C 0.9600 . ?
C24 H24A 0.9600 . ?
C24 H24B 0.9600 . ?
C24 H24C 0.9600 . ?
C25 H25A 0.9600 . ?
C25 H25B 0.9600 . ?
C25 H25C 0.9600 . ?
C26 H26A 0.9600 . ?
C26 H26B 0.9600 . ?
C26 H26C 0.9600 . ?

loop_
_geom_torsion_atom_site_label_1
_geom_torsion_atom_site_label_2
_geom_torsion_atom_site_label_3
_geom_torsion_atom_site_label_4
_geom_torsion
_geom_torsion_site_symmetry_1
_geom_torsion_site_symmetry_2
_geom_torsion_site_symmetry_3
_geom_torsion_site_symmetry_4
_geom_torsion_publ_flag
O3 S1 C22 C21 -73.7(4) . . . . ?
O4 C21 C22 S1 5.9(6) . . . . ?
C1 C2 C3 C4 0.4(10) . . . . ?
C1 C7 C8 C9 -176.6(4) . . . . ?
C2 C1 C6 C5 1.5(9) . . . . ?
C2 C1 C7 C8 60.7(7) . . . . ?
C2 C3 C4 C5 0.4(11) . . . . ?
C3 C4 C5 C6 -0.2(11) . . . . ?
C4 C5 C6 C1 -0.8(10) . . . . ?
C6 C1 C2 C3 -1.3(9) . . . . ?
C6 C1 C7 C8 -122.0(6) . . . . ?
C7 C1 C2 C3 176.1(5) . . . . ?
C7 C1 C6 C5 -175.9(6) . . . . ?
C7 C8 C9 C10 96.0(6) . . . . ?
C8 C9 C10 C11 179.4(4) . . . . ?
C8 C9 C10 C12 -1.9(7) . . . . ?
C9 C10 C11 O1 166.4(4) . . . . ?
C9 C10 C11 O2 -13.9(6) . . . . ?
C9 C10 C12 C13 100.7(5) . . . . ?
C10 C12 C13 C14 -35.6(5) . . . . ?
C10 C12 C13 C18 146.4(4) . . . . ?
C11 C10 C12 C13 -80.5(4) . . . . ?
C12 C10 C11 O1 -12.4(6) . . . . ?
C12 C10 C11 O2 167.3(3) . . . . ?
C12 C13 C14 C15 -175.9(4) . . . . ?
C12 C13 C18 C17 177.3(4) . . . . ?
C12 C13 C18 C21 0.4(6) . . . . ?
C13 C14 C15 C16 -2.3(6) . . . . ?
C13 C14 C15 C19 178.8(4) . . . . ?
C13 C18 C21 O4 44.4(6) . . . . ?
C13 C18 C21 C22 -137.8(4) . . . . ?
C14 C13 C18 C17 -0.7(5) . . . . ?
C14 C13 C18 C21 -177.6(3) . . . . ?
C14 C15 C16 C17 1.0(6) . . . . ?
C14 C15 C19 C20 -41.5(6) . . . . ?
C14 C15 C19 C23 -162.8(4) . . . . ?
C14 C15 C19 C24 77.9(5) . . . . ?
C15 C16 C17 C18 0.3(7) . . . . ?
C16 C15 C19 C20 139.8(5) . . . . ?
C16 C15 C19 C23 18.4(6) . . . . ?
C16 C15 C19 C24 -100.9(5) . . . . ?
C16 C17 C18 C13 -0.5(6) . . . . ?
C16 C17 C18 C21 176.5(4) . . . . ?
C17 C18 C21 O4 -132.5(4) . . . . ?
C17 C18 C21 C22 45.3(5) . . . . ?
C18 C13 C14 C15 2.2(6) . . . . ?
C18 C21 C22 S1 -171.8(3) . . . . ?
C19 C15 C16 C17 179.8(4) . . . . ?
C25 S1 C22 C21 162.6(4) . . . . ?
C26 S1 C22 C21 52.0(4) . . . . ?
